data_7004986
loop_
_publ_author_name
'Izod, Keith'
'Stewart, John C.'
'Clegg, William'
'Harrington, Ross W.'

_publ_section_title
;
 Alkali metal complexes of sterically demanding amino-functionalized
 secondary phosphanide ligands.
;
_journal_issue 2
_journal_name_full 'Dalton transactions (Cambridge, England : 2003)'
_journal_page_first 257
_journal_page_last 264
_journal_paper_doi 10.1039/b614373c
_journal_year 2007
_chemical_formula_moiety 'C23 H45 Li N O2 P Si2'
_chemical_formula_sum 'C23 H45 Li N O2 P Si2'
_chemical_formula_weight 461.69
_chemical_name_systematic
;
?
;
_space_group_IT_number 2
_symmetry_cell_setting triclinic
_symmetry_space_group_name_Hall '-P 1'
_symmetry_space_group_name_H-M 'P -1'
_atom_sites_solution_hydrogens geom
_atom_sites_solution_primary direct
_atom_sites_solution_secondary difmap
_audit_creation_method SHELXL-97
_cell_angle_alpha 86.512(12)
_cell_angle_beta 89.130(12)
_cell_angle_gamma 82.367(17)
_cell_formula_units_Z 4
_cell_length_a 11.358(2)
_cell_length_b 14.476(3)
_cell_length_c 17.519(3)
_cell_measurement_reflns_used 5196
_cell_measurement_temperature 150(2)
_cell_measurement_theta_max 27.5
_cell_measurement_theta_min 2.5
_cell_volume 2849.6(9)
_computing_cell_refinement EvalCCD
_computing_data_collection 'Nonius COLLECT'
_computing_data_reduction EvalCCD
_computing_molecular_graphics 'Bruker SHELXTL'
_computing_publication_material 'Bruker SHELXTL and local programs'
_computing_structure_refinement 'Bruker SHELXTL'
_computing_structure_solution 'Bruker SHELXTL'
_diffrn_ambient_temperature 150(2)
_diffrn_measured_fraction_theta_full 0.995
_diffrn_measured_fraction_theta_max 0.995
_diffrn_measurement_device_type 'Nonius KappaCCD diffractometer'
_diffrn_measurement_method '\f and \w scans'
_diffrn_radiation_monochromator graphite
_diffrn_radiation_source 'sealed tube'
_diffrn_radiation_type MoK\a
_diffrn_radiation_wavelength 0.71073
_diffrn_reflns_av_R_equivalents 0.0559
_diffrn_reflns_av_sigmaI/netI 0.0391
_diffrn_reflns_limit_h_max 13
_diffrn_reflns_limit_h_min -13
_diffrn_reflns_limit_k_max 17
_diffrn_reflns_limit_k_min -17
_diffrn_reflns_limit_l_max 20
_diffrn_reflns_limit_l_min -20
_diffrn_reflns_number 62419
_diffrn_reflns_theta_full 25.00
_diffrn_reflns_theta_max 25.00
_diffrn_reflns_theta_min 3.92
_diffrn_standards_number 0
_exptl_absorpt_coefficient_mu 0.198
_exptl_absorpt_correction_T_max 0.960
_exptl_absorpt_correction_T_min 0.920
_exptl_absorpt_correction_type multi-scan
_exptl_absorpt_process_details SADABS
_exptl_crystal_colour yellow
_exptl_crystal_density_diffrn 1.076
_exptl_crystal_density_method 'not measured'
_exptl_crystal_description block
_exptl_crystal_F_000 1008
_exptl_crystal_size_max 0.42
_exptl_crystal_size_mid 0.32
_exptl_crystal_size_min 0.20
_refine_diff_density_max 0.358
_refine_diff_density_min -0.383
_refine_diff_density_rms 0.092
_refine_ls_extinction_coef 0.0152(13)
_refine_ls_extinction_expression Fc^*^=kFc[1+0.001xFc^2^\l^3^/sin(2\q)]^-1/4^
_refine_ls_extinction_method SHELXL
_refine_ls_goodness_of_fit_ref 1.197
_refine_ls_hydrogen_treatment constr
_refine_ls_matrix_type full
_refine_ls_number_parameters 605
_refine_ls_number_reflns 9984
_refine_ls_number_restraints 0
_refine_ls_restrained_S_all 1.197
_refine_ls_R_factor_all 0.0736
_refine_ls_R_factor_gt 0.0547
_refine_ls_shift/su_max 0.001
_refine_ls_shift/su_mean 0.000
_refine_ls_structure_factor_coef Fsqd
_refine_ls_weighting_details 'calc w=1/[\s^2^(Fo^2^)+(0.0566P)^2^+3.2475P] where P=(Fo^2^+2Fc^2^)/3'
_refine_ls_weighting_scheme calc
_refine_ls_wR_factor_gt 0.1451
_refine_ls_wR_factor_ref 0.1538
_reflns_number_gt 7887
_reflns_number_total 9984
_reflns_threshold_expression I>2\s(I)
_cod_data_source_file b614373c.txt
_cod_data_source_block ki250_compound_7
_cod_database_code 7004986

loop_
_symmetry_equiv_pos_as_xyz
'x, y, z'
'-x, -y, -z'

loop_
_atom_site_label
_atom_site_type_symbol
_atom_site_fract_x
_atom_site_fract_y
_atom_site_fract_z
_atom_site_U_iso_or_equiv
_atom_site_adp_type
_atom_site_occupancy
_atom_site_symmetry_multiplicity
_atom_site_calc_flag
_atom_site_refinement_flags
_atom_site_disorder_assembly
_atom_site_disorder_group
P1 P 0.54251(7) 0.79269(5) 0.01907(4) 0.0237(2) Uani 1 1 d . A .
Si1 Si 0.37376(7) 0.68764(6) -0.07118(5) 0.0256(2) Uani 1 1 d . . .
Si2 Si 0.37016(8) 0.68665(6) 0.11239(5) 0.0274(2) Uani 1 1 d . . .
O1 O 0.6204(2) 0.92797(17) 0.19892(13) 0.0433(6) Uani 1 1 d . . .
O2 O 0.7655(2) 0.73949(16) 0.18360(14) 0.0390(6) Uani 1 1 d . . .
N1 N 0.7583(2) 0.89261(18) 0.02799(15) 0.0295(6) Uani 1 1 d . . .
Li1 Li 0.6659(5) 0.8355(4) 0.1243(3) 0.0313(12) Uani 1 1 d . A .
C1 C 0.4584(2) 0.6878(2) 0.02041(16) 0.0227(6) Uani 1 1 d . . .
H1 H 0.5187 0.6307 0.0229 0.027 Uiso 1 1 calc R . .
C2 C 0.4686(3) 0.7104(3) -0.15674(19) 0.0418(9) Uani 1 1 d . . .
H2A H 0.5221 0.6535 -0.1668 0.063 Uiso 1 1 calc R . .
H2B H 0.5154 0.7606 -0.1470 0.063 Uiso 1 1 calc R . .
H2C H 0.4178 0.7290 -0.2013 0.063 Uiso 1 1 calc R . .
C3 C 0.3196(4) 0.5719(2) -0.0840(2) 0.0462(9) Uani 1 1 d . . .
H3A H 0.2913 0.5705 -0.1365 0.069 Uiso 1 1 calc R . .
H3B H 0.2544 0.5639 -0.0480 0.069 Uiso 1 1 calc R . .
H3C H 0.3849 0.5213 -0.0743 0.069 Uiso 1 1 calc R . .
C4 C 0.2415(3) 0.7813(2) -0.0738(2) 0.0359(8) Uani 1 1 d . . .
H4A H 0.2680 0.8418 -0.0664 0.054 Uiso 1 1 calc R . .
H4B H 0.1855 0.7672 -0.0330 0.054 Uiso 1 1 calc R . .
H4C H 0.2023 0.7835 -0.1235 0.054 Uiso 1 1 calc R . .
C5 C 0.4688(3) 0.6454(3) 0.19603(19) 0.0460(9) Uani 1 1 d . . .
H5A H 0.5303 0.6865 0.1994 0.069 Uiso 1 1 calc R . .
H5B H 0.5065 0.5815 0.1892 0.069 Uiso 1 1 calc R . .
H5C H 0.4213 0.6467 0.2432 0.069 Uiso 1 1 calc R . .
C6 C 0.2559(3) 0.6036(3) 0.1112(2) 0.0438(9) Uani 1 1 d . . .
H6A H 0.2168 0.6001 0.1613 0.066 Uiso 1 1 calc R . .
H6B H 0.2949 0.5414 0.0996 0.066 Uiso 1 1 calc R . .
H6C H 0.1965 0.6259 0.0719 0.066 Uiso 1 1 calc R . .
C7 C 0.2883(3) 0.8047(2) 0.1317(2) 0.0392(8) Uani 1 1 d . . .
H7A H 0.2488 0.8015 0.1817 0.059 Uiso 1 1 calc R . .
H7B H 0.2287 0.8236 0.0919 0.059 Uiso 1 1 calc R . .
H7C H 0.3447 0.8504 0.1315 0.059 Uiso 1 1 calc R . .
C8 C 0.6904(3) 0.7497(2) -0.01679(16) 0.0240(6) Uani 1 1 d . . .
C9 C 0.7233(3) 0.6631(2) -0.04907(17) 0.0284(7) Uani 1 1 d . A .
H9 H 0.6638 0.6237 -0.0545 0.034 Uiso 1 1 calc R . .
C10 C 0.8390(3) 0.6321(2) -0.0735(2) 0.0357(8) Uani 1 1 d . . .
H10 H 0.8568 0.5727 -0.0943 0.043 Uiso 1 1 calc R A .
C11 C 0.9274(3) 0.6884(2) -0.0672(2) 0.0386(8) Uani 1 1 d . A .
H11 H 1.0058 0.6683 -0.0844 0.046 Uiso 1 1 calc R . .
C12 C 0.9002(3) 0.7750(2) -0.03538(19) 0.0351(8) Uani 1 1 d . . .
H12 H 0.9607 0.8137 -0.0310 0.042 Uiso 1 1 calc R A .
C13 C 0.7859(3) 0.8049(2) -0.01013(17) 0.0273(7) Uani 1 1 d . A .
C14 C 0.8612(3) 0.9294(3) 0.0590(2) 0.0448(9) Uani 1 1 d . A .
H14A H 0.9110 0.8790 0.0878 0.067 Uiso 1 1 calc R . .
H14B H 0.8336 0.9793 0.0929 0.067 Uiso 1 1 calc R . .
H14C H 0.9077 0.9543 0.0168 0.067 Uiso 1 1 calc R . .
C15 C 0.6906(3) 0.9664(2) -0.0232(2) 0.0381(8) Uani 1 1 d . A .
H15A H 0.7433 0.9871 -0.0637 0.057 Uiso 1 1 calc R . .
H15B H 0.6594 1.0195 0.0066 0.057 Uiso 1 1 calc R . .
H15C H 0.6245 0.9411 -0.0462 0.057 Uiso 1 1 calc R . .
C16 C 0.5713(5) 1.0223(3) 0.1823(3) 0.0682(14) Uani 0.38(4) 1 d P A 1
H16A H 0.6321 1.0641 0.1893 0.082 Uiso 0.38(4) 1 calc PR A 1
H16B H 0.5442 1.0309 0.1286 0.082 Uiso 0.38(4) 1 calc PR A 1
C16A C 0.5713(5) 1.0223(3) 0.1823(3) 0.0682(14) Uani 0.62(4) 1 d P A 2
H16C H 0.5433 1.0320 0.1288 0.082 Uiso 0.62(4) 1 calc PR A 2
H16D H 0.6304 1.0651 0.1905 0.082 Uiso 0.62(4) 1 calc PR A 2
C17 C 0.482(2) 1.0425(14) 0.2288(17) 0.051(6) Uani 0.38(4) 1 d P A 1
H17A H 0.4081 1.0247 0.2076 0.061 Uiso 0.38(4) 1 calc PR A 1
H17B H 0.4690 1.1104 0.2364 0.061 Uiso 0.38(4) 1 calc PR A 1
C17A C 0.458(2) 1.0391(15) 0.2436(14) 0.090(6) Uani 0.62(4) 1 d P A 2
H17C H 0.4581 1.0984 0.2689 0.108 Uiso 0.62(4) 1 calc PR A 2
H17D H 0.3814 1.0394 0.2178 0.108 Uiso 0.62(4) 1 calc PR A 2
C18 C 0.514(2) 0.9857(15) 0.3068(13) 0.047(5) Uani 0.38(4) 1 d P A 1
H18A H 0.5437 1.0242 0.3451 0.056 Uiso 0.38(4) 1 calc PR A 1
H18B H 0.4464 0.9555 0.3286 0.056 Uiso 0.38(4) 1 calc PR A 1
C18A C 0.481(3) 0.9650(19) 0.2938(16) 0.149(11) Uani 0.62(4) 1 d P A 2
H18C H 0.4068 0.9362 0.3015 0.179 Uiso 0.62(4) 1 calc PR A 2
H18D H 0.5010 0.9877 0.3435 0.179 Uiso 0.62(4) 1 calc PR A 2
C19 C 0.610(5) 0.917(3) 0.2750(17) 0.102(14) Uani 0.38(4) 1 d P A 1
H19A H 0.6871 0.9238 0.2986 0.122 Uiso 0.38(4) 1 calc PR A 1
H19B H 0.5930 0.8524 0.2888 0.122 Uiso 0.38(4) 1 calc PR A 1
C19A C 0.573(2) 0.8948(12) 0.2734(11) 0.081(6) Uani 0.62(4) 1 d P A 2
H19C H 0.5413 0.8348 0.2687 0.098 Uiso 0.62(4) 1 calc PR A 2
H19D H 0.6358 0.8856 0.3126 0.098 Uiso 0.62(4) 1 calc PR A 2
C20 C 0.8616(3) 0.7555(3) 0.2319(2) 0.0473(10) Uani 1 1 d . A .
H20A H 0.8436 0.7397 0.2862 0.057 Uiso 1 1 calc R . .
H20B H 0.8755 0.8216 0.2263 0.057 Uiso 1 1 calc R . .
C21 C 0.9695(4) 0.6917(4) 0.2047(3) 0.0737(14) Uani 1 1 d . . .
H21A H 1.0217 0.7274 0.1721 0.088 Uiso 1 1 calc R A .
H21B H 1.0159 0.6608 0.2487 0.088 Uiso 1 1 calc R . .
C22 C 0.9186(4) 0.6203(3) 0.1592(3) 0.0654(12) Uani 1 1 d . A .
H22A H 0.9434 0.6257 0.1049 0.079 Uiso 1 1 calc R . .
H22B H 0.9458 0.5561 0.1803 0.079 Uiso 1 1 calc R . .
C23 C 0.7865(4) 0.6424(3) 0.1668(2) 0.0490(10) Uani 1 1 d . A .
H23A H 0.7470 0.6321 0.1186 0.059 Uiso 1 1 calc R . .
H23B H 0.7560 0.6028 0.2087 0.059 Uiso 1 1 calc R . .
P2 P 0.04855(6) 0.78674(5) 0.52177(4) 0.02160(19) Uani 1 1 d . B .
Si3 Si 0.24500(8) 0.69713(6) 0.62945(5) 0.0302(2) Uani 1 1 d . . .
Si4 Si 0.28463(7) 0.70352(6) 0.44733(5) 0.0274(2) Uani 1 1 d . . .
O3 O -0.1883(2) 0.70301(15) 0.65570(13) 0.0351(5) Uani 1 1 d . . .
O4 O -0.1368(2) 0.90307(16) 0.69114(12) 0.0385(6) Uani 1 1 d . . .
N2 N -0.2105(2) 0.86052(17) 0.50812(14) 0.0264(6) Uani 1 1 d . . .
Li2 Li -0.1218(4) 0.8116(3) 0.6140(3) 0.0271(11) Uani 1 1 d . B .
C24 C 0.1815(2) 0.6928(2) 0.53140(16) 0.0220(6) Uani 1 1 d . . .
H24 H 0.1510 0.6312 0.5295 0.026 Uiso 1 1 calc R . .
C25 C 0.1449(4) 0.6510(3) 0.7052(2) 0.0482(10) Uani 1 1 d . . .
H25A H 0.0640 0.6834 0.6986 0.072 Uiso 1 1 calc R . .
H25B H 0.1740 0.6617 0.7559 0.072 Uiso 1 1 calc R . .
H25C H 0.1447 0.5839 0.7006 0.072 Uiso 1 1 calc R . .
C26 C 0.3928(3) 0.6216(3) 0.6399(2) 0.0500(10) Uani 1 1 d . . .
H26A H 0.3857 0.5590 0.6237 0.075 Uiso 1 1 calc R . .
H26B H 0.4175 0.6174 0.6935 0.075 Uiso 1 1 calc R . .
H26C H 0.4522 0.6491 0.6078 0.075 Uiso 1 1 calc R . .
C27 C 0.2649(4) 0.8194(2) 0.6516(2) 0.0444(9) Uani 1 1 d . . .
H27A H 0.3317 0.8391 0.6216 0.067 Uiso 1 1 calc R . .
H27B H 0.2813 0.8212 0.7062 0.067 Uiso 1 1 calc R . .
H27C H 0.1923 0.8616 0.6386 0.067 Uiso 1 1 calc R . .
C28 C 0.3912(3) 0.5931(3) 0.4372(2) 0.0493(10) Uani 1 1 d . . .
H28A H 0.4503 0.5867 0.4780 0.074 Uiso 1 1 calc R . .
H28B H 0.4314 0.5960 0.3874 0.074 Uiso 1 1 calc R . .
H28C H 0.3472 0.5391 0.4409 0.074 Uiso 1 1 calc R . .
C29 C 0.3740(3) 0.8029(3) 0.4584(2) 0.0480(10) Uani 1 1 d . . .
H29A H 0.3200 0.8604 0.4656 0.072 Uiso 1 1 calc R . .
H29B H 0.4226 0.8111 0.4124 0.072 Uiso 1 1 calc R . .
H29C H 0.4258 0.7887 0.5030 0.072 Uiso 1 1 calc R . .
C30 C 0.2047(3) 0.7295(3) 0.35403(18) 0.0373(8) Uani 1 1 d . . .
H30A H 0.1806 0.6719 0.3364 0.056 Uiso 1 1 calc R . .
H30B H 0.2575 0.7551 0.3159 0.056 Uiso 1 1 calc R . .
H30C H 0.1341 0.7752 0.3610 0.056 Uiso 1 1 calc R . .
C31 C -0.0615(2) 0.7294(2) 0.47393(16) 0.0219(6) Uani 1 1 d . . .
C32 C -0.0395(3) 0.6413(2) 0.44178(17) 0.0280(7) Uani 1 1 d . B .
H32 H 0.0402 0.6115 0.4395 0.034 Uiso 1 1 calc R . .
C33 C -0.1281(3) 0.5966(2) 0.41359(19) 0.0343(8) Uani 1 1 d . . .
H33 H -0.1088 0.5367 0.3938 0.041 Uiso 1 1 calc R B .
C34 C -0.2458(3) 0.6385(3) 0.4140(2) 0.0394(8) Uani 1 1 d . B .
H34 H -0.3072 0.6079 0.3950 0.047 Uiso 1 1 calc R . .
C35 C -0.2713(3) 0.7266(2) 0.44295(18) 0.0320(7) Uani 1 1 d . . .
H35 H -0.3509 0.7567 0.4425 0.038 Uiso 1 1 calc R B .
C36 C -0.1824(3) 0.7714(2) 0.47251(16) 0.0241(6) Uani 1 1 d . B .
C37 C -0.1704(3) 0.9388(2) 0.46037(19) 0.0348(8) Uani 1 1 d . B .
H37A H -0.0880 0.9213 0.4440 0.052 Uiso 1 1 calc R . .
H37B H -0.1755 0.9942 0.4903 0.052 Uiso 1 1 calc R . .
H37C H -0.2213 0.9525 0.4153 0.052 Uiso 1 1 calc R . .
C38 C -0.3361(3) 0.8851(3) 0.5306(2) 0.0397(8) Uani 1 1 d . B .
H38A H -0.3849 0.8994 0.4847 0.060 Uiso 1 1 calc R . .
H38B H -0.3437 0.9399 0.5615 0.060 Uiso 1 1 calc R . .
H38C H -0.3631 0.8325 0.5607 0.060 Uiso 1 1 calc R . .
C39 C -0.1476(3) 0.6115(2) 0.6288(2) 0.0380(8) Uani 1 1 d . . .
H39A H -0.0627 0.6061 0.6140 0.046 Uiso 1 1 calc R . .
H39B H -0.1945 0.5990 0.5843 0.046 Uiso 1 1 calc R . .
C40 C -0.1667(3) 0.5450(2) 0.6963(2) 0.0415(9) Uani 1 1 d . . .
H40A H -0.1014 0.5410 0.7336 0.050 Uiso 1 1 calc R . .
H40B H -0.1735 0.4817 0.6798 0.050 Uiso 1 1 calc R . .
C41 C -0.2832(3) 0.5900(2) 0.7295(2) 0.0406(8) Uani 1 1 d . . .
H41A H -0.3517 0.5691 0.7044 0.049 Uiso 1 1 calc R . .
H41B H -0.2878 0.5746 0.7852 0.049 Uiso 1 1 calc R . .
C42 C -0.2809(4) 0.6938(3) 0.7130(2) 0.0469(10) Uani 1 1 d . . .
H42A H -0.3588 0.7240 0.6934 0.056 Uiso 1 1 calc R . .
H42B H -0.2630 0.7235 0.7602 0.056 Uiso 1 1 calc R . .
C43 C -0.1072(4) 0.8807(3) 0.7708(2) 0.0521(10) Uani 0.52(3) 1 d P B 1
H43A H -0.0759 0.8137 0.7791 0.063 Uiso 0.52(3) 1 calc PR B 1
H43B H -0.1783 0.8944 0.8036 0.063 Uiso 0.52(3) 1 calc PR B 1
C43A C -0.1072(4) 0.8807(3) 0.7708(2) 0.0521(10) Uani 0.48(3) 1 d P B 2
H43C H -0.0444 0.8264 0.7762 0.063 Uiso 0.48(3) 1 calc PR B 2
H43D H -0.1779 0.8661 0.8005 0.063 Uiso 0.48(3) 1 calc PR B 2
C44 C -0.0174(16) 0.9385(14) 0.7886(11) 0.065(4) Uani 0.52(3) 1 d P B 1
H44A H 0.0637 0.9053 0.7821 0.078 Uiso 0.52(3) 1 calc PR B 1
H44B H -0.0271 0.9594 0.8414 0.078 Uiso 0.52(3) 1 calc PR B 1
C44A C -0.0626(19) 0.9694(13) 0.7985(9) 0.053(4) Uani 0.48(3) 1 d P B 2
H44C H -0.1285 1.0087 0.8233 0.064 Uiso 0.48(3) 1 calc PR B 2
H44D H 0.0015 0.9516 0.8363 0.064 Uiso 0.48(3) 1 calc PR B 2
C45 C -0.043(2) 1.0190(15) 0.7303(14) 0.074(8) Uani 0.52(3) 1 d P B 1
H45A H -0.0884 1.0727 0.7548 0.089 Uiso 0.52(3) 1 calc PR B 1
H45B H 0.0326 1.0384 0.7107 0.089 Uiso 0.52(3) 1 calc PR B 1
C45A C -0.016(2) 1.024(2) 0.7294(11) 0.056(5) Uani 0.48(3) 1 d P B 2
H45C H 0.0677 1.0006 0.7167 0.067 Uiso 0.48(3) 1 calc PR B 2
H45D H -0.0253 1.0917 0.7355 0.067 Uiso 0.48(3) 1 calc PR B 2
C46 C -0.1086(5) 0.9945(3) 0.6692(3) 0.0688(14) Uani 0.52(3) 1 d P B 1
H46A H -0.0608 0.9937 0.6214 0.083 Uiso 0.52(3) 1 calc PR B 1
H46B H -0.1818 1.0391 0.6611 0.083 Uiso 0.52(3) 1 calc PR B 1
C46A C -0.1086(5) 0.9945(3) 0.6692(3) 0.0688(14) Uani 0.48(3) 1 d P B 2
H46C H -0.1819 1.0399 0.6683 0.083 Uiso 0.48(3) 1 calc PR B 2
H46D H -0.0731 0.9950 0.6172 0.083 Uiso 0.48(3) 1 calc PR B 2

loop_
_atom_site_aniso_label
_atom_site_aniso_U_11
_atom_site_aniso_U_22
_atom_site_aniso_U_33
_atom_site_aniso_U_23
_atom_site_aniso_U_13
_atom_site_aniso_U_12
P1 0.0214(4) 0.0226(4) 0.0275(4) -0.0037(3) 0.0015(3) -0.0037(3)
Si1 0.0245(4) 0.0234(4) 0.0288(5) -0.0035(3) -0.0037(3) -0.0021(3)
Si2 0.0281(5) 0.0249(5) 0.0280(5) 0.0014(3) 0.0066(3) -0.0013(4)
O1 0.0616(17) 0.0358(14) 0.0305(13) -0.0068(10) 0.0010(11) 0.0023(12)
O2 0.0338(13) 0.0341(13) 0.0487(15) -0.0047(11) -0.0164(11) -0.0001(10)
N1 0.0285(14) 0.0253(14) 0.0362(15) -0.0036(11) -0.0012(11) -0.0081(11)
Li1 0.028(3) 0.032(3) 0.033(3) -0.003(2) -0.003(2) 0.000(2)
C1 0.0190(15) 0.0224(15) 0.0264(15) -0.0018(12) 0.0009(12) -0.0024(12)
C2 0.042(2) 0.054(2) 0.0283(18) -0.0062(16) -0.0017(15) 0.0004(17)
C3 0.061(3) 0.032(2) 0.048(2) -0.0065(16) -0.0172(19) -0.0103(18)
C4 0.0258(17) 0.0364(19) 0.045(2) -0.0015(15) -0.0082(15) -0.0016(14)
C5 0.051(2) 0.054(2) 0.0293(19) 0.0069(17) 0.0053(16) 0.0005(19)
C6 0.042(2) 0.035(2) 0.054(2) 0.0048(17) 0.0162(17) -0.0097(16)
C7 0.045(2) 0.0330(19) 0.0365(19) -0.0015(15) 0.0137(16) 0.0022(16)
C8 0.0227(15) 0.0257(16) 0.0231(15) -0.0007(12) -0.0004(12) -0.0016(12)
C9 0.0231(16) 0.0302(17) 0.0329(17) -0.0065(13) 0.0028(13) -0.0056(13)
C10 0.0310(18) 0.0315(18) 0.044(2) -0.0093(15) 0.0058(15) -0.0002(14)
C11 0.0203(17) 0.043(2) 0.052(2) -0.0042(17) 0.0085(15) -0.0029(15)
C12 0.0237(17) 0.0379(19) 0.045(2) -0.0013(15) 0.0033(14) -0.0103(14)
C13 0.0244(16) 0.0291(17) 0.0284(16) 0.0023(13) 0.0001(13) -0.0060(13)
C14 0.039(2) 0.042(2) 0.057(2) -0.0114(18) 0.0018(17) -0.0163(17)
C15 0.044(2) 0.0270(18) 0.043(2) 0.0039(15) 0.0036(16) -0.0055(15)
C16 0.084(4) 0.049(3) 0.062(3) 0.008(2) 0.022(3) 0.018(2)
C16A 0.084(4) 0.049(3) 0.062(3) 0.008(2) 0.022(3) 0.018(2)
C17 0.046(11) 0.040(9) 0.053(12) 0.028(7) 0.041(9) 0.025(6)
C17A 0.063(9) 0.121(12) 0.076(11) -0.010(9) 0.054(8) 0.020(7)
C18 0.061(9) 0.034(9) 0.043(9) -0.009(7) 0.004(8) 0.004(6)
C18A 0.23(2) 0.073(12) 0.129(18) 0.038(11) 0.129(16) 0.022(13)
C19 0.18(3) 0.070(18) 0.034(10) 0.011(11) -0.007(14) 0.07(2)
C19A 0.163(14) 0.049(6) 0.032(6) -0.007(4) 0.044(8) -0.013(8)
C20 0.049(2) 0.057(2) 0.038(2) -0.0044(18) -0.0138(17) -0.0121(19)
C21 0.041(3) 0.095(4) 0.085(3) -0.019(3) -0.018(2) 0.000(2)
C22 0.051(3) 0.058(3) 0.084(3) -0.011(2) -0.007(2) 0.011(2)
C23 0.050(2) 0.037(2) 0.059(2) -0.0003(18) -0.0156(19) -0.0010(18)
P2 0.0181(4) 0.0214(4) 0.0253(4) -0.0032(3) -0.0015(3) -0.0013(3)
Si3 0.0321(5) 0.0287(5) 0.0288(5) -0.0050(4) -0.0110(4) 0.0022(4)
Si4 0.0193(4) 0.0294(5) 0.0316(5) -0.0001(4) 0.0016(3) 0.0024(3)
O3 0.0406(14) 0.0267(12) 0.0374(13) -0.0003(10) 0.0157(10) -0.0044(10)
O4 0.0542(16) 0.0334(13) 0.0294(12) -0.0070(10) 0.0004(11) -0.0092(11)
N2 0.0209(13) 0.0256(14) 0.0314(14) -0.0019(11) -0.0004(10) 0.0025(10)
Li2 0.028(3) 0.023(3) 0.030(3) -0.001(2) 0.000(2) -0.002(2)
C24 0.0201(15) 0.0194(15) 0.0265(15) -0.0026(12) -0.0031(12) -0.0024(12)
C25 0.063(3) 0.053(2) 0.0275(19) 0.0010(16) -0.0073(17) -0.005(2)
C26 0.047(2) 0.054(2) 0.046(2) -0.0136(18) -0.0261(18) 0.0142(19)
C27 0.052(2) 0.037(2) 0.045(2) -0.0119(16) -0.0157(18) -0.0013(17)
C28 0.043(2) 0.055(2) 0.042(2) -0.0043(18) 0.0035(17) 0.0225(18)
C29 0.030(2) 0.054(2) 0.061(3) 0.0020(19) 0.0064(17) -0.0135(17)
C30 0.0374(19) 0.041(2) 0.0307(18) 0.0019(15) 0.0053(14) 0.0031(16)
C31 0.0205(15) 0.0255(16) 0.0199(14) 0.0018(12) -0.0007(11) -0.0049(12)
C32 0.0256(16) 0.0301(17) 0.0281(16) -0.0049(13) 0.0008(13) -0.0017(13)
C33 0.039(2) 0.0288(18) 0.0374(19) -0.0107(14) -0.0021(15) -0.0080(15)
C34 0.0324(19) 0.043(2) 0.046(2) -0.0111(16) -0.0075(15) -0.0138(16)
C35 0.0216(16) 0.0397(19) 0.0346(18) -0.0024(15) -0.0028(13) -0.0033(14)
C36 0.0249(16) 0.0266(16) 0.0207(15) 0.0002(12) -0.0020(12) -0.0030(13)
C37 0.0343(19) 0.0280(18) 0.0397(19) 0.0049(14) -0.0032(15) 0.0025(14)
C38 0.0258(18) 0.043(2) 0.048(2) -0.0097(17) 0.0040(15) 0.0059(15)
C39 0.046(2) 0.0302(18) 0.0364(19) -0.0029(15) 0.0077(16) -0.0011(16)
C40 0.047(2) 0.0297(19) 0.046(2) 0.0040(16) 0.0062(17) 0.0000(16)
C41 0.041(2) 0.034(2) 0.045(2) 0.0065(16) 0.0070(16) -0.0052(16)
C42 0.051(2) 0.036(2) 0.054(2) -0.0026(17) 0.0278(19) -0.0087(17)
C43 0.074(3) 0.054(3) 0.030(2) -0.0074(17) -0.0047(19) -0.013(2)
C43A 0.074(3) 0.054(3) 0.030(2) -0.0074(17) -0.0047(19) -0.013(2)
C44 0.061(9) 0.081(12) 0.053(8) -0.010(7) -0.016(7) -0.010(7)
C44A 0.065(11) 0.057(9) 0.044(6) -0.024(6) 0.005(7) -0.026(7)
C45 0.070(15) 0.033(7) 0.125(16) -0.002(7) -0.042(10) -0.025(7)
C45A 0.041(8) 0.088(13) 0.049(8) -0.022(7) 0.001(6) -0.038(7)
C46 0.101(4) 0.040(2) 0.071(3) 0.003(2) -0.030(3) -0.029(2)
C46A 0.101(4) 0.040(2) 0.071(3) 0.003(2) -0.030(3) -0.029(2)

loop_
_atom_type_symbol
_atom_type_description
_atom_type_scat_dispersion_real
_atom_type_scat_dispersion_imag
_atom_type_scat_source
C C 0.0033 0.0016 'International Tables Vol C Tables 4.2.6.8 and 6.1.1.4'
H H 0.0000 0.0000 'International Tables Vol C Tables 4.2.6.8 and 6.1.1.4'
Li Li -0.0003 0.0001 'International Tables Vol C Tables 4.2.6.8 and 6.1.1.4'
Si Si 0.0817 0.0704 'International Tables Vol C Tables 4.2.6.8 and 6.1.1.4'
P P 0.1023 0.0942 'International Tables Vol C Tables 4.2.6.8 and 6.1.1.4'
N N 0.0061 0.0033 'International Tables Vol C Tables 4.2.6.8 and 6.1.1.4'
O O 0.0106 0.0060 'International Tables Vol C Tables 4.2.6.8 and 6.1.1.4'

loop_
_geom_angle_atom_site_label_1
_geom_angle_atom_site_label_2
_geom_angle_atom_site_label_3
_geom_angle
_geom_angle_site_symmetry_1
_geom_angle_site_symmetry_3
_geom_angle_publ_flag
Li1 P1 C1 126.28(16) . . ?
Li1 P1 C8 80.25(16) . . ?
C1 P1 C8 104.46(13) . . ?
C1 Si1 C2 111.49(15) . . ?
C1 Si1 C3 112.39(15) . . ?
C1 Si1 C4 110.58(14) . . ?
C2 Si1 C3 106.21(18) . . ?
C2 Si1 C4 107.56(17) . . ?
C3 Si1 C4 108.38(17) . . ?
C1 Si2 C5 111.03(15) . . ?
C1 Si2 C6 111.47(15) . . ?
C1 Si2 C7 112.59(14) . . ?
C5 Si2 C6 106.09(18) . . ?
C5 Si2 C7 108.38(17) . . ?
C6 Si2 C7 106.98(17) . . ?
Li1 O1 C16 125.9(3) . . ?
Li1 O1 C19 129.5(15) . . ?
Li1 O1 C19A 117.4(7) . . ?
C16 O1 C19 103.9(13) . . ?
C16 O1 C19A 109.1(8) . . ?
C19 O1 C19A 22(3) . . ?
Li1 O2 C20 125.0(3) . . ?
Li1 O2 C23 125.0(3) . . ?
C20 O2 C23 106.5(3) . . ?
Li1 N1 C13 96.2(2) . . ?
Li1 N1 C14 106.6(3) . . ?
Li1 N1 C15 117.9(2) . . ?
C13 N1 C14 115.2(3) . . ?
C13 N1 C15 111.3(2) . . ?
C14 N1 C15 109.2(3) . . ?
P1 Li1 O1 127.4(3) . . ?
P1 Li1 O2 120.1(3) . . ?
P1 Li1 N1 80.70(18) . . ?
P1 Li1 C13 65.43(14) . . ?
O1 Li1 O2 102.3(3) . . ?
O1 Li1 N1 111.7(3) . . ?
O1 Li1 C13 143.8(3) . . ?
O2 Li1 N1 112.6(3) . . ?
O2 Li1 C13 94.9(2) . . ?
N1 Li1 C13 32.19(12) . . ?
P1 C1 Si1 110.48(15) . . ?
P1 C1 Si2 107.11(14) . . ?
P1 C1 H1 107.2 . . ?
Si1 C1 Si2 117.11(15) . . ?
Si1 C1 H1 107.2 . . ?
Si2 C1 H1 107.2 . . ?
Si1 C2 H2A 109.5 . . ?
Si1 C2 H2B 109.5 . . ?
Si1 C2 H2C 109.5 . . ?
H2A C2 H2B 109.5 . . ?
H2A C2 H2C 109.5 . . ?
H2B C2 H2C 109.5 . . ?
Si1 C3 H3A 109.5 . . ?
Si1 C3 H3B 109.5 . . ?
Si1 C3 H3C 109.5 . . ?
H3A C3 H3B 109.5 . . ?
H3A C3 H3C 109.5 . . ?
H3B C3 H3C 109.5 . . ?
Si1 C4 H4A 109.5 . . ?
Si1 C4 H4B 109.5 . . ?
Si1 C4 H4C 109.5 . . ?
H4A C4 H4B 109.5 . . ?
H4A C4 H4C 109.5 . . ?
H4B C4 H4C 109.5 . . ?
Si2 C5 H5A 109.5 . . ?
Si2 C5 H5B 109.5 . . ?
Si2 C5 H5C 109.5 . . ?
H5A C5 H5B 109.5 . . ?
H5A C5 H5C 109.5 . . ?
H5B C5 H5C 109.5 . . ?
Si2 C6 H6A 109.5 . . ?
Si2 C6 H6B 109.5 . . ?
Si2 C6 H6C 109.5 . . ?
H6A C6 H6B 109.5 . . ?
H6A C6 H6C 109.5 . . ?
H6B C6 H6C 109.5 . . ?
Si2 C7 H7A 109.5 . . ?
Si2 C7 H7B 109.5 . . ?
Si2 C7 H7C 109.5 . . ?
H7A C7 H7B 109.5 . . ?
H7A C7 H7C 109.5 . . ?
H7B C7 H7C 109.5 . . ?
P1 C8 C9 125.8(2) . . ?
P1 C8 C13 119.5(2) . . ?
C9 C8 C13 114.7(3) . . ?
C8 C9 H9 118.2 . . ?
C8 C9 C10 123.5(3) . . ?
H9 C9 C10 118.2 . . ?
C9 C10 H10 120.2 . . ?
C9 C10 C11 119.7(3) . . ?
H10 C10 C11 120.2 . . ?
C10 C11 H11 120.3 . . ?
C10 C11 C12 119.4(3) . . ?
H11 C11 C12 120.3 . . ?
C11 C12 H12 119.6 . . ?
C11 C12 C13 120.8(3) . . ?
H12 C12 C13 119.6 . . ?
N1 C13 Li1 51.56(18) . . ?
N1 C13 C8 116.9(3) . . ?
N1 C13 C12 121.2(3) . . ?
Li1 C13 C8 78.6(2) . . ?
Li1 C13 C12 139.1(3) . . ?
C8 C13 C12 121.9(3) . . ?
N1 C14 H14A 109.5 . . ?
N1 C14 H14B 109.5 . . ?
N1 C14 H14C 109.5 . . ?
H14A C14 H14B 109.5 . . ?
H14A C14 H14C 109.5 . . ?
H14B C14 H14C 109.5 . . ?
N1 C15 H15A 109.5 . . ?
N1 C15 H15B 109.5 . . ?
N1 C15 H15C 109.5 . . ?
H15A C15 H15B 109.5 . . ?
H15A C15 H15C 109.5 . . ?
H15B C15 H15C 109.5 . . ?
O1 C16 H16A 110.0 . . ?
O1 C16 H16B 110.0 . . ?
O1 C16 C17 108.4(9) . . ?
H16A C16 H16B 108.4 . . ?
H16A C16 C17 110.0 . . ?
H16B C16 C17 110.0 . . ?
C16 C17 H17A 110.4 . . ?
C16 C17 H17B 110.4 . . ?
C16 C17 C18 106.8(17) . . ?
H17A C17 H17B 108.6 . . ?
H17A C17 C18 110.4 . . ?
H17B C17 C18 110.4 . . ?
H17C C17A H17D 109.2 . . ?
H17C C17A C18A 111.3 . . ?
H17D C17A C18A 111.3 . . ?
C17 C18 H18A 112.5 . . ?
C17 C18 H18B 112.5 . . ?
C17 C18 C19 96.2(19) . . ?
H18A C18 H18B 110.0 . . ?
H18A C18 C19 112.5 . . ?
H18B C18 C19 112.5 . . ?
C17A C18A H18C 108.3 . . ?
C17A C18A H18D 108.3 . . ?
C17A C18A C19A 116.1(18) . . ?
H18C C18A H18D 107.4 . . ?
H18C C18A C19A 108.3 . . ?
H18D C18A C19A 108.3 . . ?
O1 C19 C18 112.2(18) . . ?
O1 C19 H19A 109.2 . . ?
O1 C19 H19B 109.2 . . ?
C18 C19 H19A 109.2 . . ?
C18 C19 H19B 109.2 . . ?
H19A C19 H19B 107.9 . . ?
O1 C19A C18A 106.2(14) . . ?
O1 C19A H19C 110.5 . . ?
O1 C19A H19D 110.5 . . ?
C18A C19A H19C 110.5 . . ?
C18A C19A H19D 110.5 . . ?
H19C C19A H19D 108.7 . . ?
O2 C20 H20A 110.7 . . ?
O2 C20 H20B 110.7 . . ?
O2 C20 C21 105.3(3) . . ?
H20A C20 H20B 108.8 . . ?
H20A C20 C21 110.7 . . ?
H20B C20 C21 110.7 . . ?
C20 C21 H21A 110.8 . . ?
C20 C21 H21B 110.8 . . ?
C20 C21 C22 104.8(3) . . ?
H21A C21 H21B 108.9 . . ?
H21A C21 C22 110.8 . . ?
H21B C21 C22 110.8 . . ?
C21 C22 H22A 110.7 . . ?
C21 C22 H22B 110.7 . . ?
C21 C22 C23 105.5(4) . . ?
H22A C22 H22B 108.8 . . ?
H22A C22 C23 110.7 . . ?
H22B C22 C23 110.7 . . ?
O2 C23 C22 105.2(3) . . ?
O2 C23 H23A 110.7 . . ?
O2 C23 H23B 110.7 . . ?
C22 C23 H23A 110.7 . . ?
C22 C23 H23B 110.7 . . ?
H23A C23 H23B 108.8 . . ?
Li2 P2 C24 126.37(15) . . ?
Li2 P2 C31 79.76(15) . . ?
C24 P2 C31 103.37(13) . . ?
C24 Si3 C25 110.93(15) . . ?
C24 Si3 C26 111.46(15) . . ?
C24 Si3 C27 111.78(15) . . ?
C25 Si3 C26 106.14(19) . . ?
C25 Si3 C27 107.87(18) . . ?
C26 Si3 C27 108.43(18) . . ?
C24 Si4 C28 111.79(16) . . ?
C24 Si4 C29 110.21(15) . . ?
C24 Si4 C30 113.12(14) . . ?
C28 Si4 C29 108.37(19) . . ?
C28 Si4 C30 106.90(16) . . ?
C29 Si4 C30 106.17(17) . . ?
Li2 O3 C39 120.5(2) . . ?
Li2 O3 C42 131.0(2) . . ?
C39 O3 C42 108.5(2) . . ?
Li2 O4 C43 123.7(3) . . ?
Li2 O4 C46 117.7(3) . . ?
C43 O4 C46 109.4(3) . . ?
Li2 N2 C36 94.4(2) . . ?
Li2 N2 C37 120.4(2) . . ?
Li2 N2 C38 104.3(2) . . ?
C36 N2 C37 111.9(2) . . ?
C36 N2 C38 115.5(2) . . ?
C37 N2 C38 109.7(3) . . ?
P2 Li2 O3 117.9(2) . . ?
P2 Li2 O4 124.6(2) . . ?
P2 Li2 N2 79.75(17) . . ?
P2 Li2 C36 65.37(14) . . ?
O3 Li2 O4 107.9(3) . . ?
O3 Li2 N2 108.9(3) . . ?
O3 Li2 C36 89.4(2) . . ?
O4 Li2 N2 113.9(3) . . ?
O4 Li2 C36 146.5(3) . . ?
N2 Li2 C36 32.69(11) . . ?
P2 C24 Si3 107.54(14) . . ?
P2 C24 Si4 110.03(15) . . ?
P2 C24 H24 107.1 . . ?
Si3 C24 Si4 117.38(15) . . ?
Si3 C24 H24 107.1 . . ?
Si4 C24 H24 107.1 . . ?
Si3 C25 H25A 109.5 . . ?
Si3 C25 H25B 109.5 . . ?
Si3 C25 H25C 109.5 . . ?
H25A C25 H25B 109.5 . . ?
H25A C25 H25C 109.5 . . ?
H25B C25 H25C 109.5 . . ?
Si3 C26 H26A 109.5 . . ?
Si3 C26 H26B 109.5 . . ?
Si3 C26 H26C 109.5 . . ?
H26A C26 H26B 109.5 . . ?
H26A C26 H26C 109.5 . . ?
H26B C26 H26C 109.5 . . ?
Si3 C27 H27A 109.5 . . ?
Si3 C27 H27B 109.5 . . ?
Si3 C27 H27C 109.5 . . ?
H27A C27 H27B 109.5 . . ?
H27A C27 H27C 109.5 . . ?
H27B C27 H27C 109.5 . . ?
Si4 C28 H28A 109.5 . . ?
Si4 C28 H28B 109.5 . . ?
Si4 C28 H28C 109.5 . . ?
H28A C28 H28B 109.5 . . ?
H28A C28 H28C 109.5 . . ?
H28B C28 H28C 109.5 . . ?
Si4 C29 H29A 109.5 . . ?
Si4 C29 H29B 109.5 . . ?
Si4 C29 H29C 109.5 . . ?
H29A C29 H29B 109.5 . . ?
H29A C29 H29C 109.5 . . ?
H29B C29 H29C 109.5 . . ?
Si4 C30 H30A 109.5 . . ?
Si4 C30 H30B 109.5 . . ?
Si4 C30 H30C 109.5 . . ?
H30A C30 H30B 109.5 . . ?
H30A C30 H30C 109.5 . . ?
H30B C30 H30C 109.5 . . ?
P2 C31 C32 125.5(2) . . ?
P2 C31 C36 119.2(2) . . ?
C32 C31 C36 115.2(3) . . ?
C31 C32 H32 118.4 . . ?
C31 C32 C33 123.1(3) . . ?
H32 C32 C33 118.4 . . ?
C32 C33 H33 119.8 . . ?
C32 C33 C34 120.5(3) . . ?
H33 C33 C34 119.8 . . ?
C33 C34 H34 120.8 . . ?
C33 C34 C35 118.4(3) . . ?
H34 C34 C35 120.8 . . ?
C34 C35 H35 119.3 . . ?
C34 C35 C36 121.3(3) . . ?
H35 C35 C36 119.3 . . ?
N2 C36 Li2 52.87(17) . . ?
N2 C36 C31 117.2(2) . . ?
N2 C36 C35 121.2(3) . . ?
Li2 C36 C31 80.1(2) . . ?
Li2 C36 C35 134.9(2) . . ?
C31 C36 C35 121.4(3) . . ?
N2 C37 H37A 109.5 . . ?
N2 C37 H37B 109.5 . . ?
N2 C37 H37C 109.5 . . ?
H37A C37 H37B 109.5 . . ?
H37A C37 H37C 109.5 . . ?
H37B C37 H37C 109.5 . . ?
N2 C38 H38A 109.5 . . ?
N2 C38 H38B 109.5 . . ?
N2 C38 H38C 109.5 . . ?
H38A C38 H38B 109.5 . . ?
H38A C38 H38C 109.5 . . ?
H38B C38 H38C 109.5 . . ?
O3 C39 H39A 110.9 . . ?
O3 C39 H39B 110.9 . . ?
O3 C39 C40 104.3(3) . . ?
H39A C39 H39B 108.9 . . ?
H39A C39 C40 110.9 . . ?
H39B C39 C40 110.9 . . ?
C39 C40 H40A 111.3 . . ?
C39 C40 H40B 111.3 . . ?
C39 C40 C41 102.2(3) . . ?
H40A C40 H40B 109.2 . . ?
H40A C40 C41 111.3 . . ?
H40B C40 C41 111.3 . . ?
C40 C41 H41A 110.9 . . ?
C40 C41 H41B 110.9 . . ?
C40 C41 C42 104.2(3) . . ?
H41A C41 H41B 108.9 . . ?
H41A C41 C42 110.9 . . ?
H41B C41 C42 110.9 . . ?
O3 C42 C41 106.5(3) . . ?
O3 C42 H42A 110.4 . . ?
O3 C42 H42B 110.4 . . ?
C41 C42 H42A 110.4 . . ?
C41 C42 H42B 110.4 . . ?
H42A C42 H42B 108.6 . . ?
O4 C43 H43A 110.5 . . ?
O4 C43 H43B 110.5 . . ?
O4 C43 C44 106.3(7) . . ?
H43A C43 H43B 108.7 . . ?
H43A C43 C44 110.5 . . ?
H43B C43 C44 110.5 . . ?
C43 C44 H44A 111.5 . . ?
C43 C44 H44B 111.5 . . ?
C43 C44 C45 101.5(13) . . ?
H44A C44 H44B 109.3 . . ?
H44A C44 C45 111.5 . . ?
H44B C44 C45 111.5 . . ?
H44C C44A H44D 108.3 . . ?
H44C C44A C45A 110.0 . . ?
H44D C44A C45A 110.0 . . ?
C44 C45 H45A 109.4 . . ?
C44 C45 H45B 109.4 . . ?
C44 C45 C46 111.1(16) . . ?
H45A C45 H45B 108.0 . . ?
H45A C45 C46 109.4 . . ?
H45B C45 C46 109.4 . . ?
C44A C45A H45C 112.6 . . ?
C44A C45A H45D 112.6 . . ?
H45C C45A H45D 110.1 . . ?
O4 C46 C45 105.1(10) . . ?
O4 C46 H46A 110.7 . . ?
O4 C46 H46B 110.7 . . ?
C45 C46 H46A 110.7 . . ?
C45 C46 H46B 110.7 . . ?
H46A C46 H46B 108.8 . . ?

loop_
_geom_bond_atom_site_label_1
_geom_bond_atom_site_label_2
_geom_bond_distance
_geom_bond_site_symmetry_2
_geom_bond_publ_flag
P1 Li1 2.489(5) . ?
P1 C1 1.897(3) . ?
P1 C8 1.828(3) . ?
Si1 C1 1.883(3) . ?
Si1 C2 1.871(4) . ?
Si1 C3 1.887(4) . ?
Si1 C4 1.884(3) . ?
Si2 C1 1.885(3) . ?
Si2 C5 1.878(4) . ?
Si2 C6 1.884(4) . ?
Si2 C7 1.880(3) . ?
O1 Li1 1.942(6) . ?
O1 C16 1.419(5) . ?
O1 C19 1.34(3) . ?
O1 C19A 1.483(17) . ?
O2 Li1 1.933(6) . ?
O2 C20 1.441(4) . ?
O2 C23 1.442(4) . ?
N1 Li1 2.154(6) . ?
N1 C13 1.465(4) . ?
N1 C14 1.471(4) . ?
N1 C15 1.491(4) . ?
Li1 C13 2.733(6) . ?
C1 H1 1.000 . ?
C2 H2A 0.980 . ?
C2 H2B 0.980 . ?
C2 H2C 0.980 . ?
C3 H3A 0.980 . ?
C3 H3B 0.980 . ?
C3 H3C 0.980 . ?
C4 H4A 0.980 . ?
C4 H4B 0.980 . ?
C4 H4C 0.980 . ?
C5 H5A 0.980 . ?
C5 H5B 0.980 . ?
C5 H5C 0.980 . ?
C6 H6A 0.980 . ?
C6 H6B 0.980 . ?
C6 H6C 0.980 . ?
C7 H7A 0.980 . ?
C7 H7B 0.980 . ?
C7 H7C 0.980 . ?
C8 C9 1.409(4) . ?
C8 C13 1.441(4) . ?
C9 H9 0.950 . ?
C9 C10 1.401(4) . ?
C10 H10 0.950 . ?
C10 C11 1.383(5) . ?
C11 H11 0.950 . ?
C11 C12 1.399(5) . ?
C12 H12 0.950 . ?
C12 C13 1.387(4) . ?
C14 H14A 0.980 . ?
C14 H14B 0.980 . ?
C14 H14C 0.980 . ?
C15 H15A 0.980 . ?
C15 H15B 0.980 . ?
C15 H15C 0.980 . ?
C16 H16A 0.990 . ?
C16 H16B 0.990 . ?
C16 C17 1.31(3) . ?
C17 H17A 0.990 . ?
C17 H17B 0.990 . ?
C17 C18 1.57(3) . ?
C17A H17C 0.990 . ?
C17A H17D 0.990 . ?
C17A C18A 1.35(3) . ?
C18 H18A 0.990 . ?
C18 H18B 0.990 . ?
C18 C19 1.51(4) . ?
C18A H18C 0.990 . ?
C18A H18D 0.990 . ?
C18A C19A 1.42(3) . ?
C19 H19A 0.990 . ?
C19 H19B 0.990 . ?
C19A H19C 0.990 . ?
C19A H19D 0.990 . ?
C20 H20A 0.990 . ?
C20 H20B 0.990 . ?
C20 C21 1.522(6) . ?
C21 H21A 0.990 . ?
C21 H21B 0.990 . ?
C21 C22 1.520(6) . ?
C22 H22A 0.990 . ?
C22 H22B 0.990 . ?
C22 C23 1.497(6) . ?
C23 H23A 0.990 . ?
C23 H23B 0.990 . ?
P2 Li2 2.505(5) . ?
P2 C24 1.896(3) . ?
P2 C31 1.830(3) . ?
Si3 C24 1.881(3) . ?
Si3 C25 1.883(4) . ?
Si3 C26 1.883(4) . ?
Si3 C27 1.878(4) . ?
Si4 C24 1.880(3) . ?
Si4 C28 1.889(4) . ?
Si4 C29 1.888(4) . ?
Si4 C30 1.876(3) . ?
O3 Li2 1.933(5) . ?
O3 C39 1.448(4) . ?
O3 C42 1.457(4) . ?
O4 Li2 1.939(5) . ?
O4 C43 1.447(4) . ?
O4 C46 1.431(5) . ?
N2 Li2 2.159(6) . ?
N2 C36 1.463(4) . ?
N2 C37 1.483(4) . ?
N2 C38 1.478(4) . ?
Li2 C36 2.700(6) . ?
C24 H24 1.000 . ?
C25 H25A 0.980 . ?
C25 H25B 0.980 . ?
C25 H25C 0.980 . ?
C26 H26A 0.980 . ?
C26 H26B 0.980 . ?
C26 H26C 0.980 . ?
C27 H27A 0.980 . ?
C27 H27B 0.980 . ?
C27 H27C 0.980 . ?
C28 H28A 0.980 . ?
C28 H28B 0.980 . ?
C28 H28C 0.980 . ?
C29 H29A 0.980 . ?
C29 H29B 0.980 . ?
C29 H29C 0.980 . ?
C30 H30A 0.980 . ?
C30 H30B 0.980 . ?
C30 H30C 0.980 . ?
C31 C32 1.416(4) . ?
C31 C36 1.426(4) . ?
C32 H32 0.950 . ?
C32 C33 1.380(4) . ?
C33 H33 0.950 . ?
C33 C34 1.392(5) . ?
C34 H34 0.950 . ?
C34 C35 1.394(5) . ?
C35 H35 0.950 . ?
C35 C36 1.391(4) . ?
C37 H37A 0.980 . ?
C37 H37B 0.980 . ?
C37 H37C 0.980 . ?
C38 H38A 0.980 . ?
C38 H38B 0.980 . ?
C38 H38C 0.980 . ?
C39 H39A 0.990 . ?
C39 H39B 0.990 . ?
C39 C40 1.511(5) . ?
C40 H40A 0.990 . ?
C40 H40B 0.990 . ?
C40 C41 1.519(5) . ?
C41 H41A 0.990 . ?
C41 H41B 0.990 . ?
C41 C42 1.516(5) . ?
C42 H42A 0.990 . ?
C42 H42B 0.990 . ?
C43 H43A 0.990 . ?
C43 H43B 0.990 . ?
C43 C44 1.452(17) . ?
C44 H44A 0.990 . ?
C44 H44B 0.990 . ?
C44 C45 1.50(3) . ?
C44A H44C 0.990 . ?
C44A H44D 0.990 . ?
C44A C45A 1.53(3) . ?
C45 H45A 0.990 . ?
C45 H45B 0.990 . ?
C45 C46 1.40(3) . ?
C45A H45C 0.990 . ?
C45A H45D 0.990 . ?
C46 H46A 0.990 . ?
C46 H46B 0.990 . ?
